data_1505736
loop_
_publ_author_name
'Bujak, Maciej'
'Angel, Ross J.'

_publ_section_title
;
 High-pressure- and low-temperature-induced changes in
 [(CH3)2NH(CH2)2NH3][SbCl5].
;
_journal_issue 21
_journal_name_full 'The journal of physical chemistry. B'
_journal_page_first 10322
_journal_page_last 10331
_journal_paper_doi 10.1021/jp060652v
_journal_volume 110
_journal_year 2006
_chemical_formula_moiety 'C4 H14 N2, Cl5 Sb'
_chemical_formula_sum 'C4 H14 Cl5 N2 Sb'
_chemical_formula_weight 389.17
_chemical_name_common
;
  N,N-Dimethylethylenediammonium Pentachloroantimonate(III)
;
_chemical_name_systematic
; 
  N,N-Dimethylethylenediammonium Pentachloroantimonate(III)  
;
_space_group_IT_number 14
_symmetry_cell_setting monoclinic
_symmetry_space_group_name_Hall '-P 2ybc'
_symmetry_space_group_name_H-M 'P 1 21/c 1'
_atom_sites_solution_hydrogens difmap
_atom_sites_solution_primary Patterson
_atom_sites_solution_secondary difmap
_audit_creation_method SHELXL-97
_cell_angle_alpha 90.00
_cell_angle_beta 96.839(4)
_cell_angle_gamma 90.00
_cell_formula_units_Z 4
_cell_length_a 12.3542(6)
_cell_length_b 10.1592(5)
_cell_length_c 10.1980(5)
_cell_measurement_reflns_used 9938
_cell_measurement_temperature 15.0(1)
_cell_measurement_theta_max 31.2
_cell_measurement_theta_min 2.6
_cell_volume 1270.83(11)
_computing_cell_refinement 'CrysAlis RED (Oxford Diffraction, 2004)'
_computing_data_collection 'CrysAlis CCD (Oxford Diffraction, 2004)'
_computing_data_reduction 'CrysAlis RED (Oxford Diffraction, 2004)'
_computing_molecular_graphics 'Bruker SHELXTL NT (Sheldrick, 2001)'
_computing_publication_material 'SHELXL-97 (Sheldrick, 1997)'
_computing_structure_refinement 'SHELXL-97 (Sheldrick, 1997)'
_computing_structure_solution 'SHELXS-97 (Sheldrick, 1990)'
_diffrn_ambient_temperature 15.0(1)
_diffrn_measured_fraction_theta_full 0.974
_diffrn_measured_fraction_theta_max 0.974
_diffrn_measurement_device_type 'Oxford Diffraction Xcalibur-2'
_diffrn_measurement_method '\w- and \f-scans'
_diffrn_radiation_monochromator graphite
_diffrn_radiation_source 'fine-focus sealed tube'
_diffrn_radiation_type MoK\a
_diffrn_radiation_wavelength 0.71073
_diffrn_reflns_av_R_equivalents 0.0269
_diffrn_reflns_av_sigmaI/netI 0.0142
_diffrn_reflns_limit_h_max 14
_diffrn_reflns_limit_h_min -14
_diffrn_reflns_limit_k_max 12
_diffrn_reflns_limit_k_min -12
_diffrn_reflns_limit_l_max 12
_diffrn_reflns_limit_l_min -12
_diffrn_reflns_number 16969
_diffrn_reflns_theta_full 25.00
_diffrn_reflns_theta_max 25.00
_diffrn_reflns_theta_min 4.01
_exptl_absorpt_coefficient_mu 3.180
_exptl_absorpt_correction_T_max 0.8321
_exptl_absorpt_correction_T_min 0.5688
_exptl_absorpt_correction_type numerical
_exptl_absorpt_process_details
;
 CrysAlis RED  (Oxford Diffraction, 2004) 
;
_exptl_crystal_colour colorless
_exptl_crystal_density_diffrn 2.034
_exptl_crystal_density_method 'not measured'
_exptl_crystal_description plate
_exptl_crystal_F_000 752
_exptl_crystal_size_max 0.20
_exptl_crystal_size_mid 0.18
_exptl_crystal_size_min 0.06
_refine_diff_density_max 1.183
_refine_diff_density_min -0.623
_refine_diff_density_rms 0.142
_refine_ls_extinction_method none
_refine_ls_goodness_of_fit_ref 1.220
_refine_ls_hydrogen_treatment constr
_refine_ls_matrix_type full
_refine_ls_number_parameters 109
_refine_ls_number_reflns 2173
_refine_ls_number_restraints 6
_refine_ls_restrained_S_all 1.223
_refine_ls_R_factor_all 0.0373
_refine_ls_R_factor_gt 0.0340
_refine_ls_shift/su_max 0.001
_refine_ls_shift/su_mean 0.000
_refine_ls_structure_factor_coef Fsqd
_refine_ls_weighting_details 'calc w=1/[\s^2^(Fo^2^)+(0.0285P)^2^+6.0306P] where P=(Fo^2^+2Fc^2^)/3'
_refine_ls_weighting_scheme calc
_refine_ls_wR_factor_gt 0.0728
_refine_ls_wR_factor_ref 0.0742
_reflns_number_gt 1968
_reflns_number_total 2173
_reflns_threshold_expression >2sigma(I)
_cod_data_source_file jp060652vsi20060131_042319.cif
_cod_data_source_block 15K
_cod_depositor_comments
;
The following automatic conversions were performed:
'_atom_site_symetry_multiplicity' tag replaced with
'_atom_site_symmetry_multiplicity'.

Automatic conversion script
Id: cif_correct_tags 1440 2010-10-19 06:21:57Z saulius 
;
_cod_original_sg_symbol_H-M 'P 21/c'
_cod_database_code 1505736

loop_
_symmetry_equiv_pos_as_xyz
'x, y, z'
'-x, y+1/2, -z+1/2'
'-x, -y, -z'
'x, -y-1/2, z-1/2'

loop_
_atom_site_label
_atom_site_type_symbol
_atom_site_fract_x
_atom_site_fract_y
_atom_site_fract_z
_atom_site_U_iso_or_equiv
_atom_site_adp_type
_atom_site_occupancy
_atom_site_symmetry_multiplicity
_atom_site_calc_flag
_atom_site_refinement_flags
Sb1 Sb 0.23519(2) 0.85406(3) 0.34950(3) 0.00931(12) Uani 1 1 d .
Cl1 Cl 0.35063(8) 0.95121(10) 0.20321(10) 0.0115(2) Uani 1 1 d .
Cl2 Cl 0.11040(9) 1.04040(10) 0.32086(10) 0.0133(2) Uani 1 1 d .
Cl3 Cl 0.40399(8) 0.64637(10) 0.37231(10) 0.0104(2) Uani 1 1 d .
Cl4 Cl 0.13099(9) 0.73907(10) 0.14736(10) 0.0131(2) Uani 1 1 d .
Cl5 Cl 0.35090(8) 0.99611(10) 0.53366(10) 0.0116(2) Uani 1 1 d .
N1 N 0.4699(3) 0.2150(4) 0.3723(4) 0.0119(8) Uani 1 1 d .
H1 H 0.5163 0.1851 0.3189 0.014 Uiso 1 1 d R
H2 H 0.5055 0.2649 0.4349 0.014 Uiso 1 1 d R
H3 H 0.4393 0.1474 0.4094 0.014 Uiso 1 1 d R
C1 C 0.3835(4) 0.2948(4) 0.2950(4) 0.0120(9) Uani 1 1 d .
H4 H 0.3505 0.2439 0.2202 0.014 Uiso 1 1 d R
H5 H 0.4159 0.3730 0.2614 0.014 Uiso 1 1 d R
C2 C 0.2966(4) 0.3348(4) 0.3804(4) 0.0119(9) Uani 1 1 d .
H6 H 0.2580 0.2568 0.4041 0.014 Uiso 1 1 d R
H7 H 0.3312 0.3744 0.4612 0.014 Uiso 1 1 d R
N2 N 0.2174(3) 0.4288(3) 0.3125(3) 0.0088(7) Uani 1 1 d U
H8 H 0.2558 0.4971 0.2835 0.011 Uiso 1 1 d R
C3 C 0.1481(4) 0.3695(4) 0.1929(4) 0.0121(9) Uani 1 1 d .
H9 H 0.1945 0.3252 0.1380 0.018 Uiso 1 1 d R
H10 H 0.0972 0.3078 0.2222 0.018 Uiso 1 1 d R
H11 H 0.1090 0.4385 0.1433 0.018 Uiso 1 1 d R
C4 C 0.1432(4) 0.4833(5) 0.4052(4) 0.0139(9) Uani 1 1 d .
H12 H 0.1859 0.5197 0.4814 0.021 Uiso 1 1 d R
H13 H 0.0983 0.5509 0.3613 0.021 Uiso 1 1 d R
H14 H 0.0978 0.4141 0.4323 0.021 Uiso 1 1 d R

loop_
_atom_site_aniso_label
_atom_site_aniso_U_11
_atom_site_aniso_U_22
_atom_site_aniso_U_33
_atom_site_aniso_U_23
_atom_site_aniso_U_13
_atom_site_aniso_U_12
Sb1 0.00955(18) 0.00915(18) 0.00933(17) -0.00031(11) 0.00151(11) -0.00019(11)
Cl1 0.0120(5) 0.0124(5) 0.0104(5) 0.0003(4) 0.0022(4) -0.0006(4)
Cl2 0.0119(5) 0.0115(5) 0.0162(5) -0.0001(4) 0.0007(4) 0.0015(4)
Cl3 0.0103(5) 0.0106(5) 0.0102(5) -0.0003(4) 0.0015(4) -0.0006(4)
Cl4 0.0135(5) 0.0133(5) 0.0125(5) -0.0012(4) 0.0008(4) -0.0013(4)
Cl5 0.0126(5) 0.0121(5) 0.0100(5) -0.0005(4) 0.0015(4) -0.0004(4)
N1 0.0098(18) 0.015(2) 0.0115(18) 0.0009(15) 0.0018(14) 0.0022(15)
C1 0.011(2) 0.013(2) 0.012(2) 0.0021(18) -0.0001(17) 0.0030(18)
C2 0.014(2) 0.011(2) 0.011(2) 0.0005(17) 0.0023(17) 0.0017(18)
N2 0.0096(14) 0.0053(14) 0.0127(14) 0.0021(12) 0.0065(12) 0.0003(12)
C3 0.010(2) 0.017(2) 0.009(2) -0.0042(17) -0.0014(17) 0.0008(18)
C4 0.011(2) 0.018(2) 0.013(2) -0.0009(18) 0.0007(17) 0.0070(18)

loop_
_atom_type_symbol
_atom_type_description
_atom_type_scat_dispersion_real
_atom_type_scat_dispersion_imag
_atom_type_scat_source
C C 0.0033 0.0016 'International Tables Vol C Tables 4.2.6.8 and 6.1.1.4'
H H 0.0000 0.0000 'International Tables Vol C Tables 4.2.6.8 and 6.1.1.4'
N N 0.0061 0.0033 'International Tables Vol C Tables 4.2.6.8 and 6.1.1.4'
Cl Cl 0.1484 0.1585 'International Tables Vol C Tables 4.2.6.8 and 6.1.1.4'
Sb Sb -0.5866 1.5461 'International Tables Vol C Tables 4.2.6.8 and 6.1.1.4'

loop_
_geom_angle_atom_site_label_1
_geom_angle_atom_site_label_2
_geom_angle_atom_site_label_3
_geom_angle
_geom_angle_site_symmetry_3
Cl1 Sb1 Cl2 91.17(4) .
Cl1 Sb1 Cl3 82.90(3) .
Cl1 Sb1 Cl4 88.07(3) .
Cl1 Sb1 Cl5 84.61(3) .
Cl1 Sb1 Cl4 160.38(3) 4_576
Cl2 Sb1 Cl3 173.81(3) .
Cl2 Sb1 Cl4 90.44(4) .
Cl2 Sb1 Cl5 86.68(3) .
Cl2 Sb1 Cl4 91.19(3) 4_576
Cl4 Sb1 Cl3 91.14(3) .
Cl5 Sb1 Cl3 90.98(3) .
Cl3 Sb1 Cl4 93.81(3) 4_576
Cl4 Sb1 Cl4 111.38(3) 4_576
Cl4 Sb1 Cl5 172.07(3) .
Cl5 Sb1 Cl4 76.09(3) 4_576
Sb1 Cl4 Sb1 127.24(4) 4_575
C1 N1 H1 109.6 .
C1 N1 H2 109.4 .
H1 N1 H2 109.5 .
C1 N1 H3 109.4 .
H1 N1 H3 109.5 .
H2 N1 H3 109.5 .
N1 C1 C2 110.7(3) .
N1 C1 H4 109.5 .
C2 C1 H4 109.5 .
N1 C1 H5 109.5 .
C2 C1 H5 109.5 .
H4 C1 H5 108.1 .
N2 C2 C1 112.2(3) .
N2 C2 H6 109.1 .
C1 C2 H6 109.1 .
N2 C2 H7 109.3 .
C1 C2 H7 109.2 .
H6 C2 H7 107.9 .
C2 N2 C4 111.3(3) .
C2 N2 C3 113.3(3) .
C4 N2 C3 108.8(3) .
C2 N2 H8 107.7 .
C4 N2 H8 107.7 .
C3 N2 H8 107.8 .
N2 C3 H9 109.5 .
N2 C3 H10 109.5 .
H9 C3 H10 109.5 .
N2 C3 H11 109.4 .
H9 C3 H11 109.5 .
H10 C3 H11 109.5 .
N2 C4 H12 109.5 .
N2 C4 H13 109.5 .
H12 C4 H13 109.5 .
N2 C4 H14 109.4 .
H12 C4 H14 109.5 .
H13 C4 H14 109.5 .

loop_
_geom_bond_atom_site_label_1
_geom_bond_atom_site_label_2
_geom_bond_distance
_geom_bond_site_symmetry_2
Sb1 Cl1 2.3960(10) .
Sb1 Cl2 2.4370(11) .
Sb1 Cl3 2.9562(11) .
Sb1 Cl4 2.5767(11) .
Sb1 Cl5 2.6484(11) .
Sb1 Cl4 3.5652(11) 4_576
N1 C1 1.489(5) .
N1 H1 0.8900 .
N1 H2 0.8900 .
N1 H3 0.8900 .
C1 C2 1.517(6) .
C1 H4 0.9700 .
C1 H5 0.9700 .
C2 N2 1.478(6) .
C2 H6 0.9700 .
C2 H7 0.9700 .
N2 C4 1.500(5) .
N2 C3 1.528(5) .
N2 H8 0.9100 .
C3 H9 0.9600 .
C3 H10 0.9600 .
C3 H11 0.9600 .
C4 H12 0.9600 .
C4 H13 0.9600 .
C4 H14 0.9600 .

loop_
_geom_hbond_atom_site_label_D
_geom_hbond_atom_site_label_H
_geom_hbond_atom_site_label_A
_geom_hbond_distance_DH
_geom_hbond_distance_HA
_geom_hbond_distance_DA
_geom_hbond_angle_DHA
_geom_hbond_site_symmetry_A
N1 H1 Cl3 0.89 2.32 3.172(4) 160.2 2_645
N1 H1 Cl5 0.89 2.78 3.149(4) 106.1 3_666
N1 H2 Cl3 0.89 2.32 3.198(4) 167.2 3_666
N1 H3 Cl5 0.89 2.34 3.223(4) 170.1 1_545
N2 H8 Cl3 0.91 2.46 3.200(4) 138.0 .
C1 H5 Cl5 0.97 2.71 3.394(4) 127.7 4_575

loop_
_geom_torsion_atom_site_label_1
_geom_torsion_atom_site_label_2
_geom_torsion_atom_site_label_3
_geom_torsion_atom_site_label_4
_geom_torsion
_geom_torsion_site_symmetry_1
_geom_torsion_site_symmetry_4
Cl1 Sb1 Cl4 Sb1 27.93(5) . 4_575
Cl2 Sb1 Cl4 Sb1 119.08(5) . 4_575
Cl3 Sb1 Cl4 Sb1 -54.93(4) . 4_575
Cl4 Sb1 Cl4 Sb1 -149.47(5) 4_576 4_575
N1 C1 C2 N2 172.3(3) . .
C1 C2 N2 C4 -171.0(4) . .
C1 C2 N2 C3 66.0(5) . .
